data_2228104
loop_
_publ_author_name
'Ru, Zong-Ling'

_publ_section_title
;
 <i>catena</i>-Poly[(<i>S</i>)-2-methylpiperazine-1,4-diium
 [[trichloridobismuthate(III)]-di-\m-chlorido]]
;
_journal_coeditor_code XU5013
_journal_issue 9
_journal_name_full 'Acta Crystallographica Section E'
_journal_page_first m1079
_journal_paper_doi 10.1107/S1600536810031417
_journal_volume 66
_journal_year 2010
_chemical_formula_iupac '(C5 H14 N2) [Bi Cl5]'
_chemical_formula_moiety 'C5 H14 N2 2+, Bi Cl5 2-'
_chemical_formula_sum 'C5 H14 Bi Cl5 N2'
_chemical_formula_weight 488.41
_chemical_name_systematic
;
<i>catena</i>-Poly[(<i>S</i>)-2-methylpiperazine-1,4-diium
[[trichloridobismuthate(III)]-di-\m-chlorido]]
;
_space_group_IT_number 19
_symmetry_cell_setting orthorhombic
_symmetry_space_group_name_Hall 'P 2ac 2ab'
_symmetry_space_group_name_H-M 'P 21 21 21'
_atom_sites_solution_hydrogens geom
_atom_sites_solution_primary direct
_atom_sites_solution_secondary difmap
_audit_creation_method SHELXL-97
_cell_angle_alpha 90.00
_cell_angle_beta 90.00
_cell_angle_gamma 90.00
_cell_formula_units_Z 4
_cell_length_a 7.7190(10)
_cell_length_b 10.8997(16)
_cell_length_c 16.302(3)
_cell_measurement_reflns_used 3009
_cell_measurement_temperature 293(2)
_cell_measurement_theta_max 27.50
_cell_measurement_theta_min 2.50
_cell_volume 1371.6(4)
_computing_cell_refinement 'CrystalClear (Rigaku, 2005)'
_computing_data_collection 'CrystalClear (Rigaku, 2005)'
_computing_data_reduction 'CrystalClear (Rigaku, 2005)'
_computing_molecular_graphics 'SHELXTL (Sheldrick, 2008)'
_computing_publication_material 'SHELXL97 (Sheldrick, 2008)'
_computing_structure_refinement 'SHELXL97 (Sheldrick, 2008)'
_computing_structure_solution 'SHELXS97 (Sheldrick, 2008)'
_diffrn_ambient_temperature 293(2)
_diffrn_detector_area_resol_mean 13.6612
_diffrn_measured_fraction_theta_full 0.999
_diffrn_measured_fraction_theta_max 0.999
_diffrn_measurement_device_type 'Rigaku SCXmini'
_diffrn_measurement_method '\w scans'
_diffrn_radiation_monochromator graphite
_diffrn_radiation_source 'fine-focus sealed tube'
_diffrn_radiation_type MoK\a
_diffrn_radiation_wavelength 0.71073
_diffrn_reflns_av_R_equivalents 0.0885
_diffrn_reflns_av_sigmaI/netI 0.0648
_diffrn_reflns_limit_h_max 10
_diffrn_reflns_limit_h_min -9
_diffrn_reflns_limit_k_max 14
_diffrn_reflns_limit_k_min -14
_diffrn_reflns_limit_l_max 21
_diffrn_reflns_limit_l_min -21
_diffrn_reflns_number 14082
_diffrn_reflns_theta_full 27.50
_diffrn_reflns_theta_max 27.50
_diffrn_reflns_theta_min 2.50
_diffrn_standards_number 0
_exptl_absorpt_coefficient_mu 13.793
_exptl_absorpt_correction_T_max 0.9
_exptl_absorpt_correction_T_min 0.8
_exptl_absorpt_correction_type multi-scan
_exptl_absorpt_process_details '(CrystalClear; Rigaku, 2005)'
_exptl_crystal_colour colorless
_exptl_crystal_density_diffrn 2.365
_exptl_crystal_density_method 'not measured'
_exptl_crystal_description block
_exptl_crystal_F_000 904
_exptl_crystal_size_max 0.28
_exptl_crystal_size_mid 0.26
_exptl_crystal_size_min 0.24
_refine_diff_density_max 1.569
_refine_diff_density_min -1.631
_refine_ls_abs_structure_details 'Flack (1983), 1327 Friedel pairs'
_refine_ls_abs_structure_Flack -0.021(9)
_refine_ls_extinction_coef 0.0300(5)
_refine_ls_extinction_expression Fc^*^=kFc[1+0.001xFc^2^\l^3^/sin(2\q)]^-1/4^
_refine_ls_extinction_method 'SHELXL97 (Sheldrick, 2008)'
_refine_ls_goodness_of_fit_ref 1.028
_refine_ls_hydrogen_treatment constr
_refine_ls_matrix_type full
_refine_ls_number_parameters 120
_refine_ls_number_reflns 3150
_refine_ls_number_restraints 0
_refine_ls_restrained_S_all 1.028
_refine_ls_R_factor_all 0.0326
_refine_ls_R_factor_gt 0.0307
_refine_ls_shift/su_max 0.001
_refine_ls_shift/su_mean 0.000
_refine_ls_structure_factor_coef Fsqd
_refine_ls_weighting_details 'calc w=1/[\s^2^(Fo^2^)+(0.0000P)^2^+0.0000P] where P=(Fo^2^+2Fc^2^)/3'
_refine_ls_weighting_scheme calc
_refine_ls_wR_factor_gt 0.0647
_refine_ls_wR_factor_ref 0.0656
_reflns_number_gt 3009
_reflns_number_total 3150
_reflns_threshold_expression I>2sigma(I)
_cod_data_source_file xu5013.cif
_cod_data_source_block I
_cod_original_cell_volume 1371.6(3)
_cod_database_code 2228104
_cod_database_fobs_code 2228104

loop_
_symmetry_equiv_pos_as_xyz
'x, y, z'
'-x+1/2, -y, z+1/2'
'-x, y+1/2, -z+1/2'
'x+1/2, -y+1/2, -z'

loop_
_atom_site_type_symbol
_atom_site_label
_atom_site_fract_x
_atom_site_fract_y
_atom_site_fract_z
_atom_site_U_iso_or_equiv
_atom_site_adp_type
_atom_site_calc_flag
_atom_site_refinement_flags
_atom_site_occupancy
_atom_site_disorder_assembly
_atom_site_disorder_group
Bi Bi1 0.33206(3) 0.57633(2) 0.946205(14) 0.02412(11) Uani d . 1 . .
C C1 0.1786(10) 0.1571(6) 0.7856(4) 0.0296(15) Uani d . 1 . .
H H1 0.0737 0.1733 0.8177 0.036 Uiso calc R 1 . .
C C2 0.1931(12) 0.0212(7) 0.7715(5) 0.0391(19) Uani d . 1 . .
H H2A 0.0899 -0.0077 0.7436 0.047 Uiso calc R 1 . .
H H2B 0.2917 0.0049 0.7362 0.047 Uiso calc R 1 . .
C C3 0.3672(10) -0.0026(8) 0.8968(6) 0.049(2) Uani d . 1 . .
H H3A 0.4720 -0.0201 0.8661 0.058 Uiso calc R 1 . .
H H3B 0.3740 -0.0456 0.9487 0.058 Uiso calc R 1 . .
C C4 0.3548(12) 0.1343(8) 0.9124(4) 0.041(2) Uani d . 1 . .
H H4A 0.2566 0.1512 0.9477 0.050 Uiso calc R 1 . .
H H4B 0.4589 0.1625 0.9399 0.050 Uiso calc R 1 . .
C C5 0.1685(13) 0.2283(9) 0.7064(5) 0.059(2) Uani d . 1 . .
H H5A 0.1539 0.3139 0.7183 0.089 Uiso calc R 1 . .
H H5B 0.0717 0.1997 0.6748 0.089 Uiso calc R 1 . .
H H5C 0.2734 0.2166 0.6758 0.089 Uiso calc R 1 . .
Cl Cl1 0.3347(3) 0.68787(17) 0.78982(11) 0.0414(4) Uani d . 1 . .
Cl Cl2 0.0920(2) 0.4253(2) 0.89851(12) 0.0378(4) Uani d . 1 . .
Cl Cl3 0.5685(2) 0.4239(2) 0.90419(13) 0.0389(4) Uani d . 1 . .
Cl Cl4 0.3272(3) 0.47345(19) 1.09100(11) 0.0412(4) Uani d . 1 . .
Cl Cl5 0.0888(3) 0.7630(2) 0.99374(14) 0.0414(5) Uani d . 1 . .
N N1 0.3338(8) 0.2005(5) 0.8340(4) 0.0331(13) Uani d . 1 . .
H H6A 0.4376 0.1895 0.8012 0.040 Uiso d R 1 . .
H H6B 0.3211 0.2875 0.8449 0.040 Uiso d R 1 . .
N N2 0.2143(8) -0.0475(5) 0.8499(4) 0.0387(16) Uani d . 1 . .
H H7A 0.1108 -0.0363 0.8828 0.046 Uiso d R 1 . .
H H7B 0.2270 -0.1345 0.8388 0.046 Uiso d R 1 . .

loop_
_atom_site_aniso_label
_atom_site_aniso_U_11
_atom_site_aniso_U_22
_atom_site_aniso_U_33
_atom_site_aniso_U_12
_atom_site_aniso_U_13
_atom_site_aniso_U_23
Bi1 0.02674(15) 0.02120(14) 0.02443(15) -0.00003(11) -0.00047(11) -0.00161(10)
C1 0.033(3) 0.030(4) 0.026(3) 0.001(3) 0.002(3) 0.005(3)
C2 0.054(5) 0.032(4) 0.031(4) -0.013(4) -0.001(4) -0.007(3)
C3 0.045(5) 0.040(5) 0.060(5) -0.004(4) -0.017(4) 0.021(4)
C4 0.051(5) 0.045(5) 0.028(4) -0.013(4) -0.011(4) 0.011(3)
C5 0.062(5) 0.076(7) 0.040(5) 0.004(7) 0.000(5) 0.023(5)
Cl1 0.0513(10) 0.0414(10) 0.0316(9) 0.0075(11) 0.0079(10) 0.0036(8)
Cl2 0.0344(9) 0.0359(10) 0.0432(10) -0.0050(9) -0.0056(8) -0.0058(10)
Cl3 0.0326(8) 0.0350(10) 0.0490(11) 0.0048(9) 0.0058(8) -0.0045(11)
Cl4 0.0382(9) 0.0521(11) 0.0333(9) -0.0029(11) -0.0032(9) 0.0123(8)
Cl5 0.0440(9) 0.0356(11) 0.0446(11) 0.0132(8) 0.0096(8) 0.0003(9)
N1 0.043(3) 0.026(3) 0.031(3) -0.005(3) 0.000(3) 0.002(2)
N2 0.039(3) 0.024(3) 0.053(4) -0.002(3) -0.003(3) 0.001(3)

loop_
_atom_type_symbol
_atom_type_description
_atom_type_scat_dispersion_real
_atom_type_scat_dispersion_imag
_atom_type_scat_source
C C 0.0033 0.0016 'International Tables Vol C Tables 4.2.6.8 and 6.1.1.4'
H H 0.0000 0.0000 'International Tables Vol C Tables 4.2.6.8 and 6.1.1.4'
N N 0.0061 0.0033 'International Tables Vol C Tables 4.2.6.8 and 6.1.1.4'
Cl Cl 0.1484 0.1585 'International Tables Vol C Tables 4.2.6.8 and 6.1.1.4'
Bi Bi -4.1077 10.2566 'International Tables Vol C Tables 4.2.6.8 and 6.1.1.4'

loop_
_geom_angle_atom_site_label_1
_geom_angle_atom_site_label_2
_geom_angle_atom_site_label_3
_geom_angle_site_symmetry_1
_geom_angle_site_symmetry_3
_geom_angle
_geom_angle_publ_flag
Cl3 Bi1 Cl2 . . 90.97(6) ?
Cl3 Bi1 Cl4 . . 88.48(7) ?
Cl2 Bi1 Cl4 . . 89.32(7) ?
Cl3 Bi1 Cl5 . 4_567 89.71(8) ?
Cl2 Bi1 Cl5 . 4_567 177.10(7) ?
Cl4 Bi1 Cl5 . 4_567 87.88(7) ?
Cl3 Bi1 Cl1 . . 91.88(7) ?
Cl2 Bi1 Cl1 . . 90.44(7) ?
Cl4 Bi1 Cl1 . . 179.57(7) ?
Cl5 Bi1 Cl1 4_567 . 92.35(7) ?
Cl3 Bi1 Cl5 . . 175.20(8) ?
Cl2 Bi1 Cl5 . . 93.63(8) ?
Cl4 Bi1 Cl5 . . 92.91(7) ?
Cl5 Bi1 Cl5 4_567 . 85.753(13) ?
Cl1 Bi1 Cl5 . . 86.75(6) ?
C2 C1 C5 . . 112.3(7) ?
C2 C1 N1 . . 109.2(7) ?
C5 C1 N1 . . 109.0(6) ?
C2 C1 H1 . . 108.7 ?
C5 C1 H1 . . 108.7 ?
N1 C1 H1 . . 108.7 ?
N2 C2 C1 . . 111.8(6) ?
N2 C2 H2A . . 109.3 ?
C1 C2 H2A . . 109.3 ?
N2 C2 H2B . . 109.3 ?
C1 C2 H2B . . 109.3 ?
H2A C2 H2B . . 107.9 ?
N2 C3 C4 . . 111.1(7) ?
N2 C3 H3A . . 109.4 ?
C4 C3 H3A . . 109.4 ?
N2 C3 H3B . . 109.4 ?
C4 C3 H3B . . 109.4 ?
H3A C3 H3B . . 108.0 ?
N1 C4 C3 . . 110.0(6) ?
N1 C4 H4A . . 109.7 ?
C3 C4 H4A . . 109.7 ?
N1 C4 H4B . . 109.7 ?
C3 C4 H4B . . 109.7 ?
H4A C4 H4B . . 108.2 ?
C1 C5 H5A . . 109.5 ?
C1 C5 H5B . . 109.5 ?
H5A C5 H5B . . 109.5 ?
C1 C5 H5C . . 109.5 ?
H5A C5 H5C . . 109.5 ?
H5B C5 H5C . . 109.5 ?
Bi1 Cl5 Bi1 4_467 . 172.74(9) ?
C4 N1 C1 . . 112.7(6) ?
C4 N1 H6A . . 109.0 ?
C1 N1 H6A . . 109.2 ?
C4 N1 H6B . . 109.3 ?
C1 N1 H6B . . 108.8 ?
H6A N1 H6B . . 107.8 ?
C3 N2 C2 . . 111.2(6) ?
C3 N2 H7A . . 109.1 ?
C2 N2 H7A . . 108.7 ?
C3 N2 H7B . . 109.7 ?
C2 N2 H7B . . 110.0 ?
H7A N2 H7B . . 108.0 ?

loop_
_geom_bond_atom_site_label_1
_geom_bond_atom_site_label_2
_geom_bond_site_symmetry_2
_geom_bond_distance
_geom_bond_publ_flag
Bi1 Cl1 . 2.8245(18) y
Bi1 Cl2 . 2.597(2) y
Bi1 Cl3 . 2.561(2) y
Bi1 Cl4 . 2.6135(18) y
Bi1 Cl5 . 2.875(2) y
Bi1 Cl5 4_567 2.820(2) y
C1 C2 . 1.504(10) ?
C1 C5 . 1.509(10) ?
C1 N1 . 1.510(10) ?
C1 H1 . 0.9800 ?
C2 N2 . 1.490(10) ?
C2 H2A . 0.9700 ?
C2 H2B . 0.9700 ?
C3 N2 . 1.489(10) ?
C3 C4 . 1.517(12) ?
C3 H3A . 0.9700 ?
C3 H3B . 0.9700 ?
C4 N1 . 1.476(9) ?
C4 H4A . 0.9700 ?
C4 H4B . 0.9700 ?
C5 H5A . 0.9600 ?
C5 H5B . 0.9600 ?
C5 H5C . 0.9600 ?
N1 H6A . 0.9700 ?
N1 H6B . 0.9700 ?
N2 H7A . 0.9700 ?
N2 H7B . 0.9700 ?

loop_
_geom_hbond_atom_site_label_D
_geom_hbond_atom_site_label_H
_geom_hbond_atom_site_label_A
_geom_hbond_site_symmetry_A
_geom_hbond_distance_DH
_geom_hbond_distance_HA
_geom_hbond_distance_DA
_geom_hbond_angle_DHA
N1 H6A Cl1 3_646 0.97 2.30 3.262(7) 170.7
N1 H6B Cl2 . 0.97 2.48 3.255(7) 136.8
N1 H6B Cl3 . 0.97 2.61 3.244(6) 123.5
N2 H7A Cl4 4_457 0.97 2.33 3.242(7) 155.7
N2 H7B Cl1 1_545 0.97 2.25 3.184(6) 160.6
